data_2230149
loop_
_publ_author_name
'Benslimane, Meriem'
'Merazig, Hocine'
'Daran, Jean-Claude'

_publ_section_title
;
 Tetrakis(\m-3-azaniumylbenzoato)-\k^3^<i>O</i>:<i>O</i>,<i>O</i>';\k^3^<i>O</i>,<i>O</i>':<i>O</i>;\k^4^<i>O</i>:<i>O</i>'-bis[tetraaquaneodymium(III)]
 hexachloride tetrahydrate
;
_journal_coeditor_code SU2265
_journal_issue 5
_journal_name_full 'Acta Crystallographica Section E'
_journal_page_first m584
_journal_page_last m585
_journal_paper_doi 10.1107/S1600536811012700
_journal_volume 67
_journal_year 2011
_chemical_formula_iupac '[Nd2 (C7 H7 N O2)4 (H2 O)8] Cl6, 4H2 O'
_chemical_formula_moiety 'C28 H44 N4 Nd2 O16 6+, 6(Cl -), 4(H2 O)'
_chemical_formula_sum 'C28 H52 Cl6 N4 Nd2 O20'
_chemical_formula_weight 1265.92
_chemical_name_systematic
;
Tetrakis(\m-3-azaniumylbenzoato)-\k^3^<i>O</i>:<i>O</i>,<i>O</i>';
\k^3^<i>O</i>,<i>O</i>':<i>O</i>;\k^4^<i>O</i>:<i>O</i>'-
bis[tetraaquaneodymium(III)] hexachloride tetrahydrate
;
_space_group_IT_number 14
_symmetry_cell_setting monoclinic
_symmetry_space_group_name_Hall '-P 2ybc'
_symmetry_space_group_name_H-M 'P 1 21/c 1'
_atom_sites_solution_hydrogens geom
_atom_sites_solution_primary direct
_atom_sites_solution_secondary difmap
_audit_creation_method SHELXL97
_cell_angle_alpha 90.00
_cell_angle_beta 112.0180(10)
_cell_angle_gamma 90.00
_cell_formula_units_Z 2
_cell_length_a 12.17170(10)
_cell_length_b 19.85440(10)
_cell_length_c 10.51700(10)
_cell_measurement_reflns_used 7192
_cell_measurement_temperature 293(2)
_cell_measurement_theta_max 30.034
_cell_measurement_theta_min 0.998
_cell_volume 2356.19(4)
_computing_cell_refinement 'CAD-4 EXPRESS (Enraf--Nonius, 1994)'
_computing_data_collection 'CAD-4 EXPRESS (Enraf--Nonius, 1994)'
_computing_data_reduction 'XCAD4 (Harms & Wocadlo, 1996)'
_computing_molecular_graphics 'ORTEPIII (Burnett & Johnson, 1996) and ORTEP-3 for Windows (Farrugia, 1997)'
_computing_publication_material 'SHELXL97 (Sheldrick, 2008)'
_computing_structure_refinement 'SHELXL97 (Sheldrick, 2008)'
_computing_structure_solution 'SIR92 (Altomare <i>et al.</i>, 1993)'
_diffrn_ambient_temperature 293(2)
_diffrn_measured_fraction_theta_full 1.000
_diffrn_measured_fraction_theta_max 1.000
_diffrn_measurement_device_type 'Enraf--Nonius CAD-4'
_diffrn_measurement_method 'non-profiled \w/2\t scans'
_diffrn_radiation_monochromator graphite
_diffrn_radiation_type MoK\a
_diffrn_radiation_wavelength 0.71073
_diffrn_reflns_av_R_equivalents 0.0305
_diffrn_reflns_limit_h_max 17
_diffrn_reflns_limit_h_min -15
_diffrn_reflns_limit_k_max 0
_diffrn_reflns_limit_k_min -27
_diffrn_reflns_limit_l_max 0
_diffrn_reflns_limit_l_min -14
_diffrn_reflns_number 7192
_diffrn_reflns_theta_full 29.96
_diffrn_reflns_theta_max 29.96
_diffrn_reflns_theta_min 1.8
_diffrn_standards_decay_% 3
_diffrn_standards_interval_time 60
_diffrn_standards_number 2
_exptl_absorpt_coefficient_mu 2.593
_exptl_absorpt_correction_T_max 0.4443
_exptl_absorpt_correction_T_min 0.4104
_exptl_absorpt_correction_type multi-scan
_exptl_absorpt_process_details '(Blessing, 1997)'
_exptl_crystal_colour violet
_exptl_crystal_density_diffrn 1.784
_exptl_crystal_density_method 'not measured'
_exptl_crystal_description Prism
_exptl_crystal_F_000 1260
_exptl_crystal_size_max 0.30
_exptl_crystal_size_mid 0.24
_exptl_crystal_size_min 0.16
_refine_diff_density_max 0.805
_refine_diff_density_min -1.152
_refine_ls_extinction_method none
_refine_ls_goodness_of_fit_ref 1.022
_refine_ls_hydrogen_treatment constr
_refine_ls_matrix_type full
_refine_ls_number_parameters 300
_refine_ls_number_reflns 6852
_refine_ls_number_restraints 0
_refine_ls_restrained_S_all 1.022
_refine_ls_R_factor_all 0.0891
_refine_ls_R_factor_gt 0.0405
_refine_ls_shift/su_max 0.002
_refine_ls_shift/su_mean 0.000
_refine_ls_structure_factor_coef Fsqd
_refine_ls_weighting_details 'calc w=1/[\s^2^(Fo^2^)+(0.0201P)^2^] where P=(Fo^2^+2Fc^2^)/3'
_refine_ls_weighting_scheme calc
_refine_ls_wR_factor_gt 0.0835
_refine_ls_wR_factor_ref 0.0961
_reflns_number_gt 4724
_reflns_number_total 6852
_reflns_threshold_expression I>2\s(I)
_cod_data_source_file su2265.cif
_cod_data_source_block I
_cod_original_sg_symbol_H-M 'P 21/c'
_cod_database_code 2230149
_cod_database_fobs_code 2230149

loop_
_symmetry_equiv_pos_site_id
_symmetry_equiv_pos_as_xyz
1 x,y,z
2 -x,1/2+y,1/2-z
3 -x,-y,-z
4 x,1/2-y,1/2+z

loop_
_atom_site_aniso_label
_atom_site_aniso_U_11
_atom_site_aniso_U_22
_atom_site_aniso_U_33
_atom_site_aniso_U_12
_atom_site_aniso_U_13
_atom_site_aniso_U_23
Nd1 0.02040(10) 0.02850(10) 0.0211(2) -0.00190(10) 0.00660(10) -0.00070(10)
O1 0.0360(16) 0.0417(17) 0.019(2) -0.0037(14) 0.0085(16) -0.0053(16)
O1W 0.0292(16) 0.069(2) 0.037(3) -0.0175(15) 0.0057(18) -0.0001(19)
O2 0.0273(15) 0.0316(16) 0.040(3) -0.0036(12) 0.0097(16) 0.0021(15)
O2W 0.064(2) 0.054(2) 0.052(3) -0.0250(18) 0.037(2) -0.020(2)
O3 0.0314(15) 0.0278(15) 0.031(2) -0.0023(12) 0.0057(16) -0.0001(14)
O3W 0.073(2) 0.0372(19) 0.064(4) 0.0064(17) 0.048(3) 0.0026(19)
O4 0.0321(16) 0.0421(18) 0.028(3) 0.0005(13) 0.0129(17) -0.0040(15)
O4W 0.0349(17) 0.047(2) 0.056(4) 0.0004(15) -0.003(2) 0.007(2)
N1 0.047(3) 0.061(3) 0.082(6) -0.023(2) 0.026(3) 0.004(3)
N2 0.041(2) 0.055(3) 0.041(3) 0.0043(19) 0.024(2) -0.002(2)
C1 0.035(2) 0.0224(19) 0.025(3) -0.0056(16) 0.015(2) -0.0054(18)
C2 0.031(2) 0.025(2) 0.024(3) -0.0044(16) 0.011(2) -0.0034(18)
C3 0.037(2) 0.028(2) 0.031(4) -0.0027(17) 0.008(2) -0.007(2)
C4 0.059(3) 0.028(2) 0.034(4) 0.000(2) 0.011(3) 0.003(2)
C5 0.059(3) 0.035(3) 0.045(4) -0.010(2) 0.024(3) 0.006(2)
C6 0.037(2) 0.041(3) 0.050(4) -0.012(2) 0.022(3) -0.008(3)
C7 0.032(2) 0.032(2) 0.040(4) -0.0040(18) 0.011(2) 0.000(2)
C8 0.032(2) 0.0269(19) 0.019(3) -0.0076(18) 0.010(2) -0.005(2)
C9 0.036(2) 0.026(2) 0.017(3) 0.0001(17) 0.009(2) 0.0003(18)
C10 0.032(2) 0.037(2) 0.025(3) 0.0012(18) 0.010(2) -0.004(2)
C11 0.045(3) 0.045(3) 0.026(4) -0.006(2) 0.012(3) -0.016(2)
C12 0.051(3) 0.045(3) 0.028(4) 0.007(2) 0.016(3) -0.010(2)
C13 0.034(2) 0.037(2) 0.031(3) 0.0070(19) 0.015(2) 0.003(2)
C14 0.034(2) 0.033(2) 0.021(3) -0.0010(18) 0.008(2) -0.001(2)
O5W 0.140(5) 0.124(5) 0.118(7) 0.037(4) 0.052(5) 0.024(5)
Cl1 0.0401(7) 0.0667(9) 0.0549(13) -0.0080(6) -0.0009(8) 0.0083(8)
Cl2 0.0441(8) 0.1218(14) 0.0541(14) -0.0135(8) 0.0270(9) -0.0161(11)
Cl3A 0.0611(13) 0.0457(14) 0.099(3) -0.0090(11) 0.0190(19) 0.0111(15)
O6WA 0.058(4) 0.129(8) 0.060(7) 0.000(5) 0.027(5) -0.006(6)
Cl3B 0.093(10) 0.023(5) 0.056(11) 0.000(5) -0.008(9) 0.007(5)
Cl3C 0.071(10) 0.042(8) 0.12(2) 0.013(7) 0.042(12) 0.001(9)
O6WB 0.086(15) 0.15(2) 0.07(2) 0.007(16) 0.034(14) 0.029(18)

loop_
_atom_site_type_symbol
_atom_site_label
_atom_site_fract_x
_atom_site_fract_y
_atom_site_fract_z
_atom_site_U_iso_or_equiv
_atom_site_thermal_displace_type
_atom_site_calc_flag
_atom_site_refinement_flags
_atom_site_occupancy
_atom_site_disorder_assembly
_atom_site_disorder_group
Nd Nd1 0.67791(2) 0.476290(10) 0.58312(3) 0.02360(10) Uani d . 1.000 . .
O O1 0.5246(3) 0.48149(15) 0.3573(4) 0.0328(10) Uani d . 1.000 . .
O O1W 0.8553(3) 0.53988(16) 0.7384(4) 0.0470(13) Uani d . 1.000 . .
O O2 0.5576(2) 0.38174(14) 0.5941(4) 0.0338(12) Uani d . 1.000 . .
O O2W 0.7992(3) 0.51554(18) 0.4499(5) 0.0522(14) Uani d . 1.000 . .
O O3 0.6299(3) 0.59263(14) 0.5323(4) 0.0318(10) Uani d . 1.000 . .
O O3W 0.7348(3) 0.37860(16) 0.4667(5) 0.0516(16) Uani d . 1.000 . .
O O4 0.6548(3) 0.50923(15) 0.7970(4) 0.0336(13) Uani d . 1.000 . .
O O4W 0.8127(3) 0.40099(16) 0.7663(5) 0.0518(16) Uani d . 1.000 . .
N N1 0.1193(4) 0.2246(2) 0.5525(7) 0.063(2) Uani d . 1.000 . .
N N2 0.2428(3) 0.5776(2) 0.9569(5) 0.0432(16) Uani d . 1.000 . .
C C1 0.4479(4) 0.36950(19) 0.5480(5) 0.0264(14) Uani d . 1.000 . .
C C2 0.4066(4) 0.30648(19) 0.5946(5) 0.0265(14) Uani d . 1.000 . .
C C3 0.4840(4) 0.2636(2) 0.6904(6) 0.0334(16) Uani d . 1.000 . .
C C4 0.4435(5) 0.2104(2) 0.7436(6) 0.0422(18) Uani d . 1.000 . .
C C5 0.3240(5) 0.1978(2) 0.7016(7) 0.0450(19) Uani d . 1.000 . .
C C6 0.2491(4) 0.2391(2) 0.6034(7) 0.0410(18) Uani d . 1.000 . .
C C7 0.2861(4) 0.2928(2) 0.5493(6) 0.0354(16) Uani d . 1.000 . .
C C8 0.5479(4) 0.5265(2) 0.7622(5) 0.0258(14) Uani d . 1.000 . .
C C9 0.5114(4) 0.5576(2) 0.8680(5) 0.0266(14) Uani d . 1.000 . .
C C10 0.5955(4) 0.5888(2) 0.9817(6) 0.0315(14) Uani d . 1.000 . .
C C11 0.5631(4) 0.6181(2) 1.0799(6) 0.0391(19) Uani d . 1.000 . .
C C12 0.4470(4) 0.6159(2) 1.0698(6) 0.0410(19) Uani d . 1.000 . .
C C13 0.3648(4) 0.5835(2) 0.9597(6) 0.0332(14) Uani d . 1.000 . .
C C14 0.3941(4) 0.5556(2) 0.8575(6) 0.0300(14) Uani d . 1.000 . .
O O5W 0.9028(5) 0.6248(3) 0.3390(7) 0.126(3) Uani d . 1.000 . .
Cl Cl1 0.08111(11) 0.07403(8) 0.44309(19) 0.0593(6) Uani d . 1.000 . .
Cl Cl2 0.93715(13) 0.40966(10) 0.3509(2) 0.0708(7) Uani d . 1.000 . .
Cl Cl3A 0.8142(3) 0.22254(14) 0.4682(4) 0.0718(12) Uani d P 0.750 . .
O O6WA 0.0280(8) 0.2247(5) 0.7815(11) 0.081(4) Uani d P 0.720 A 1
Cl Cl3B 0.7983(15) 0.2369(6) 0.5423(16) 0.068(5) Uani d P 0.150 . .
Cl Cl3C 0.8035(14) 0.2679(7) 0.731(3) 0.076(8) Uani d P 0.100 . .
O O6WB 0.042(2) 0.2654(13) 0.750(3) 0.101(11) Uani d P 0.280 B 2
H H01 0.67440 0.58980 0.99080 0.0380 Uiso c R 1.000 . .
H H1A 0.09130 0.23580 0.61660 0.0940 Uiso c R 1.000 . .
H H1B 0.10720 0.18090 0.53370 0.0940 Uiso c R 1.000 . .
H H1C 0.08210 0.24840 0.47680 0.0940 Uiso c R 1.000 . .
H H2 0.61980 0.63960 1.15420 0.0470 Uiso c R 1.000 . .
H H02 0.42470 0.63590 1.13640 0.0490 Uiso c R 1.000 . .
H H2A 0.23900 0.54320 1.00940 0.0650 Uiso c R 1.000 . .
H H2B 0.19280 0.57050 0.87110 0.0650 Uiso c R 1.000 . .
H H2C 0.22310 0.61540 0.98840 0.0650 Uiso c R 1.000 . .
H H3 0.56510 0.27100 0.71920 0.0400 Uiso c R 1.000 . .
H H04 0.33630 0.53550 0.78210 0.0360 Uiso c R 1.000 . .
H H4 0.49720 0.18260 0.80860 0.0500 Uiso c R 1.000 . .
H H5 0.29540 0.16250 0.73860 0.0540 Uiso c R 1.000 . .
H H7 0.23170 0.31980 0.48320 0.0420 Uiso c R 1.000 . .
H H11 0.92430 0.55420 0.72050 0.0700 Uiso d R 1.000 . .
H H12 0.84330 0.56120 0.48200 0.0790 Uiso d R 1.000 . .
H H13 0.78720 0.38670 0.42090 0.0770 Uiso d R 1.000 . .
H H14 0.79880 0.35900 0.77100 0.0500 Uiso d R 1.000 . .
H H21 0.87730 0.53200 0.81700 0.0700 Uiso d R 1.000 . .
H H22 0.83660 0.47750 0.44180 0.0790 Uiso d R 1.000 . .
H H23 0.74080 0.34060 0.49470 0.0770 Uiso d R 1.000 . .
H H24 0.88800 0.41770 0.81750 0.0500 Uiso d R 1.000 . .
H H15W 0.94470 0.63530 0.29310 0.1890 Uiso d R 1.000 . .
H H25W 0.86390 0.65960 0.34420 0.1890 Uiso d R 1.000 . .

loop_
_atom_type_symbol
_atom_type_description
_atom_type_scat_dispersion_real
_atom_type_scat_dispersion_imag
_atom_type_scat_source
C C 0.0033 0.0016 'International Tables Vol C Tables 4.2.6.8 and 6.1.1.4'
H H 0.0000 0.0000 'International Tables Vol C Tables 4.2.6.8 and 6.1.1.4'
N N 0.0061 0.0033 'International Tables Vol C Tables 4.2.6.8 and 6.1.1.4'
O O 0.0106 0.0060 'International Tables Vol C Tables 4.2.6.8 and 6.1.1.4'
Cl Cl 0.1484 0.1585 'International Tables Vol C Tables 4.2.6.8 and 6.1.1.4'
Nd Nd -0.1943 3.0179 'International Tables Vol C Tables 4.2.6.8 and 6.1.1.4'

loop_
_geom_angle_atom_site_label_1
_geom_angle_atom_site_label_2
_geom_angle_atom_site_label_3
_geom_angle_site_symmetry_1
_geom_angle_site_symmetry_2
_geom_angle_site_symmetry_3
_geom_angle
_geom_angle_publ_flag
O1 Nd1 O1W . . . 141.27(11) no
O1 Nd1 O2 . . . 79.67(12) no
O1 Nd1 O2W . . . 80.61(14) no
O1 Nd1 O3 . . . 72.82(12) no
O1 Nd1 O3W . . . 78.87(13) no
O1 Nd1 O4 . . . 125.33(13) no
O1 Nd1 O4W . . . 145.66(11) no
O1 Nd1 O1 . . 3_666 78.04(12) no
O1W Nd1 O2 . . . 138.75(12) no
O1W Nd1 O2W . . . 70.36(14) no
O1W Nd1 O3 . . . 74.80(12) no
O1W Nd1 O3W . . . 112.16(13) no
O1W Nd1 O4 . . . 68.64(13) no
O1W Nd1 O4W . . . 69.11(12) no
O1 Nd1 O1W 3_666 . . 108.03(11) no
O2 Nd1 O2W . . . 139.79(12) no
O2 Nd1 O3 . . . 131.34(12) no
O2 Nd1 O3W . . . 72.96(12) no
O2 Nd1 O4 . . . 83.30(12) no
O2 Nd1 O4W . . . 74.50(12) no
O1 Nd1 O2 3_666 . . 68.41(9) no
O2W Nd1 O3 . . . 73.81(13) no
O2W Nd1 O3W . . . 69.04(12) no
O2W Nd1 O4 . . . 136.16(13) no
O2W Nd1 O4W . . . 105.19(14) no
O1 Nd1 O2W 3_666 . . 139.46(11) no
O3 Nd1 O3W . . . 136.17(14) no
O3 Nd1 O4 . . . 81.11(12) no
O3 Nd1 O4W . . . 141.52(13) no
O1 Nd1 O3 3_666 . . 67.12(11) no
O3W Nd1 O4 . . . 142.60(12) no
O3W Nd1 O4W . . . 72.23(14) no
O1 Nd1 O3W 3_666 . . 137.75(11) no
O4 Nd1 O4W . . . 73.83(13) no
O1 Nd1 O4 3_666 . . 47.46(12) no
O1 Nd1 O4W 3_666 . . 111.90(12) no
Nd1 O1 Nd1 . . 3_666 101.96(13) no
Nd1 O1 C8 . . 3_666 169.3(3) no
Nd1 O1 C8 3_666 . 3_666 85.2(3) no
Nd1 O2 C1 . . . 134.9(3) no
Nd1 O3 C1 . . 3_666 142.0(3) no
Nd1 O4 C8 . . . 105.5(3) no
H11 O1W H21 . . . 107.00 no
Nd1 O1W H11 . . . 128.00 no
Nd1 O1W H21 . . . 117.00 no
H12 O2W H22 . . . 123.00 no
Nd1 O2W H22 . . . 102.00 no
Nd1 O2W H12 . . . 115.00 no
Nd1 O3W H23 . . . 123.00 no
H13 O3W H23 . . . 111.00 no
Nd1 O3W H13 . . . 118.00 no
Nd1 O4W H24 . . . 117.00 no
H14 O4W H24 . . . 119.00 no
Nd1 O4W H14 . . . 123.00 no
H15W O5W H25W . . . 108.00 no
C6 N1 H1C . . . 109.00 no
C6 N1 H1A . . . 110.00 no
C6 N1 H1B . . . 109.00 no
H1A N1 H1B . . . 109.00 no
H1B N1 H1C . . . 109.00 no
H1A N1 H1C . . . 110.00 no
H2B N2 H2C . . . 110.00 no
H2A N2 H2B . . . 109.00 no
C13 N2 H2A . . . 109.00 no
C13 N2 H2B . . . 109.00 no
H2A N2 H2C . . . 109.00 no
C13 N2 H2C . . . 110.00 no
O2 C1 C2 . . . 118.2(4) no
O2 C1 O3 . . 3_666 124.5(4) no
O3 C1 C2 3_666 . . 117.4(4) no
C3 C2 C7 . . . 118.2(4) no
C1 C2 C3 . . . 122.1(5) no
C1 C2 C7 . . . 119.5(4) no
C2 C3 C4 . . . 121.4(5) no
C3 C4 C5 . . . 120.5(5) no
C4 C5 C6 . . . 117.4(5) no
N1 C6 C5 . . . 118.2(5) no
N1 C6 C7 . . . 118.2(5) no
C5 C6 C7 . . . 123.7(5) no
C2 C7 C6 . . . 118.8(5) no
O1 C8 O4 3_666 . . 121.5(5) no
O1 C8 C9 3_666 . . 120.9(5) no
O4 C8 C9 . . . 117.6(4) no
C10 C9 C14 . . . 118.9(5) no
C8 C9 C14 . . . 121.2(4) no
C8 C9 C10 . . . 120.0(5) no
C9 C10 C11 . . . 120.7(5) no
C10 C11 C12 . . . 120.5(5) no
C11 C12 C13 . . . 118.8(5) no
N2 C13 C14 . . . 120.5(5) no
C12 C13 C14 . . . 122.0(5) no
N2 C13 C12 . . . 117.6(5) no
C9 C14 C13 . . . 119.2(5) no
C2 C3 H3 . . . 119.00 no
C4 C3 H3 . . . 119.00 no
C5 C4 H4 . . . 120.00 no
C3 C4 H4 . . . 120.00 no
C4 C5 H5 . . . 121.00 no
C6 C5 H5 . . . 121.00 no
C6 C7 H7 . . . 121.00 no
C2 C7 H7 . . . 121.00 no
C9 C10 H01 . . . 120.00 no
C11 C10 H01 . . . 120.00 no
C12 C11 H2 . . . 120.00 no
C10 C11 H2 . . . 120.00 no
C11 C12 H02 . . . 121.00 no
C13 C12 H02 . . . 121.00 no
C9 C14 H04 . . . 120.00 no
C13 C14 H04 . . . 120.00 no

loop_
_geom_bond_atom_site_label_1
_geom_bond_atom_site_label_2
_geom_bond_site_symmetry_1
_geom_bond_site_symmetry_2
_geom_bond_distance
_geom_bond_publ_flag
Nd1 O1 . . 2.411(4) no
Nd1 O1W . . 2.506(4) no
Nd1 O2 . . 2.410(3) no
Nd1 O2W . . 2.510(4) no
Nd1 O3 . . 2.394(3) no
Nd1 O3W . . 2.525(4) no
Nd1 O4 . . 2.458(4) no
Nd1 O4W . . 2.504(4) no
Nd1 O1 . 3_666 2.886(4) no
O1 C8 . 3_666 1.246(6) no
O2 C1 . . 1.262(6) no
O3 C1 . 3_666 1.255(6) no
O4 C8 . . 1.260(6) no
O1W H11 . . 0.9700 no
O1W H21 . . 0.7800 no
O2W H12 . . 1.0400 no
O2W H22 . . 0.9000 no
O3W H23 . . 0.8000 no
O3W H13 . . 0.9500 no
O4W H14 . . 0.8600 no
O4W H24 . . 0.9300 no
O5W H25W . . 0.8500 no
O5W H15W . . 0.8500 no
N1 C6 . . 1.494(8) no
N2 C13 . . 1.479(7) no
N1 H1C . . 0.8900 no
N1 H1B . . 0.8900 no
N1 H1A . . 0.8900 no
N2 H2A . . 0.8900 no
N2 H2B . . 0.8900 no
N2 H2C . . 0.8900 no
C1 C2 . . 1.498(6) no
C2 C3 . . 1.384(7) no
C2 C7 . . 1.389(7) no
C3 C4 . . 1.371(7) no
C4 C5 . . 1.375(9) no
C5 C6 . . 1.365(8) no
C6 C7 . . 1.362(7) no
C8 C9 . . 1.479(7) no
C9 C14 . . 1.391(8) no
C9 C10 . . 1.394(7) no
C10 C11 . . 1.366(8) no
C11 C12 . . 1.378(8) no
C12 C13 . . 1.374(8) no
C13 C14 . . 1.370(8) no
C3 H3 . . 0.9300 no
C4 H4 . . 0.9300 no
C5 H5 . . 0.9300 no
C7 H7 . . 0.9300 no
C10 H01 . . 0.9300 no
C11 H2 . . 0.9300 no
C12 H02 . . 0.9300 no
C14 H04 . . 0.9300 no

loop_
_geom_hbond_atom_site_label_D
_geom_hbond_atom_site_label_H
_geom_hbond_atom_site_label_A
_geom_hbond_site_symmetry_A
_geom_hbond_distance_DH
_geom_hbond_distance_HA
_geom_hbond_distance_DA
_geom_hbond_angle_DHA
_geom_hbond_publ_flag
N1 H1A O6WA . 0.89 2.16 3.007(12) 160 yes
N1 H1B Cl1 . 0.89 2.30 3.174(5) 168 yes
N1 H1C O6WA 4_554 0.89 1.98 2.828(12) 159 yes
N2 H2A O4 3_667 0.89 2.22 2.967(6) 141 yes
N2 H2B Cl2 3_666 0.89 2.31 3.166(5) 161 yes
N2 H2C Cl3A 2_656 0.89 2.26 3.129(5) 167 yes
O1W H11 Cl2 3_766 0.97 2.21 3.170(4) 172 yes
O2W H12 O5W . 1.04 2.28 2.960(7) 121 yes
O2W H12 Cl2 3_766 1.04 2.65 3.443(5) 132 yes
O3W H13 Cl2 . 0.95 2.26 3.190(5) 169 yes
O4W H14 Cl3A 4_555 0.86 2.58 3.240(5) 134 yes
O5W H15W Cl1 2_655 0.85 2.68 3.208(7) 122 yes
O1W H21 Cl1 2_656 0.78 2.52 3.215(4) 148 yes
O2W H22 Cl2 . 0.90 2.26 3.104(4) 156 yes
O3W H23 Cl3A . 0.80 2.56 3.244(4) 144 yes
O4W H24 Cl1 4_655 0.93 2.23 3.134(5) 163 yes
O5W H25W N1 3_666 0.85 2.52 3.247(8) 144 yes
C10 H01 Cl1 2_656 0.93 2.81 3.724(6) 169 yes
C14 H04 O2W 3_666 0.93 2.59 3.504(7) 170 yes

loop_
_geom_torsion_atom_site_label_1
_geom_torsion_atom_site_label_2
_geom_torsion_atom_site_label_3
_geom_torsion_atom_site_label_4
_geom_torsion_site_symmetry_1
_geom_torsion_site_symmetry_2
_geom_torsion_site_symmetry_3
_geom_torsion_site_symmetry_4
_geom_torsion
_geom_torsion_publ_flag
O1W Nd1 O1 Nd1 . . . 3_666 -103.98(19) no
O2 Nd1 O1 Nd1 . . . 3_666 69.90(11) no
O2W Nd1 O1 Nd1 . . . 3_666 -145.32(12) no
O3 Nd1 O1 Nd1 . . . 3_666 -69.49(12) no
O3W Nd1 O1 Nd1 . . . 3_666 144.37(13) no
O4 Nd1 O1 Nd1 . . . 3_666 -4.17(16) no
O4W Nd1 O1 Nd1 . . . 3_666 111.5(2) no
O1 Nd1 O1 Nd1 3_666 . . 3_666 0.00(9) no
O1 Nd1 O1 Nd1 3_666 3_666 . . 0.00(11) no
O1W Nd1 O1 Nd1 3_666 3_666 . . -140.33(11) no
O2 Nd1 O1 Nd1 3_666 3_666 . . 83.50(13) no
O2W Nd1 O1 Nd1 3_666 3_666 . . -59.7(2) no
O3 Nd1 O1 Nd1 3_666 3_666 . . -76.21(13) no
O3W Nd1 O1 Nd1 3_666 3_666 . . 58.2(2) no
O4 Nd1 O1 Nd1 3_666 3_666 . . -175.39(17) no
O4W Nd1 O1 Nd1 3_666 3_666 . . 145.54(12) no
O1 Nd1 O2 C1 . . . . -36.4(4) no
O1W Nd1 O2 C1 . . . . 137.8(4) no
O2W Nd1 O2 C1 . . . . -98.2(5) no
O3 Nd1 O2 C1 . . . . 19.5(5) no
O3W Nd1 O2 C1 . . . . -117.8(5) no
O4 Nd1 O2 C1 . . . . 91.4(4) no
O4W Nd1 O2 C1 . . . . 166.5(5) no
O1 Nd1 O2 C1 3_666 . . . 44.7(4) no
O1 Nd1 O3 C1 . . . 3_666 15.9(5) no
O1W Nd1 O3 C1 . . . 3_666 174.4(6) no
O2 Nd1 O3 C1 . . . 3_666 -42.6(6) no
O2W Nd1 O3 C1 . . . 3_666 100.9(6) no
O3W Nd1 O3 C1 . . . 3_666 68.0(6) no
O4 Nd1 O3 C1 . . . 3_666 -115.5(6) no
O4W Nd1 O3 C1 . . . 3_666 -165.0(5) no
O1 Nd1 O3 C1 3_666 . . 3_666 -68.1(6) no
O1 Nd1 O4 C8 . . . . 2.0(3) no
O1W Nd1 O4 C8 . . . . 140.5(3) no
O2 Nd1 O4 C8 . . . . -70.3(3) no
O2W Nd1 O4 C8 . . . . 118.7(3) no
O3 Nd1 O4 C8 . . . . 63.5(3) no
O3W Nd1 O4 C8 . . . . -120.5(3) no
O4W Nd1 O4 C8 . . . . -146.0(3) no
O1 Nd1 O4 C8 3_666 . . . -3.6(2) no
Nd1 O1 C8 C9 . 3_666 . . 173.3(4) no
Nd1 O1 C8 O4 . 3_666 . . -5.9(4) no
Nd1 O2 C1 O3 . . . 3_666 6.6(8) no
Nd1 O2 C1 C2 . . . . -171.7(3) no
Nd1 O3 C1 C2 3_666 3_666 . . 142.4(4) no
Nd1 O3 C1 O2 3_666 3_666 . . -35.9(9) no
Nd1 O4 C8 O1 . . . 3_666 7.1(5) no
Nd1 O4 C8 C9 . . . . -172.1(3) no
O3 C1 C2 C7 3_666 . . . -0.6(7) no
O2 C1 C2 C7 . . . . 177.8(5) no
O2 C1 C2 C3 . . . . 3.0(7) no
O3 C1 C2 C3 3_666 . . . -175.4(5) no
C1 C2 C3 C4 . . . . 172.4(5) no
C1 C2 C7 C6 . . . . -173.3(5) no
C7 C2 C3 C4 . . . . -2.4(8) no
C3 C2 C7 C6 . . . . 1.7(7) no
C2 C3 C4 C5 . . . . 0.7(8) no
C3 C4 C5 C6 . . . . 1.6(8) no
C4 C5 C6 N1 . . . . 177.7(5) no
C4 C5 C6 C7 . . . . -2.4(9) no
C5 C6 C7 C2 . . . . 0.7(9) no
N1 C6 C7 C2 . . . . -179.3(5) no
O4 C8 C9 C10 . . . . 23.0(6) no
O1 C8 C9 C14 3_666 . . . 24.7(6) no
O4 C8 C9 C14 . . . . -156.1(4) no
O1 C8 C9 C10 3_666 . . . -156.2(4) no
C8 C9 C10 C11 . . . . 179.6(4) no
C14 C9 C10 C11 . . . . -1.3(7) no
C8 C9 C14 C13 . . . . 178.3(4) no
C10 C9 C14 C13 . . . . -0.8(6) no
C9 C10 C11 C12 . . . . 1.5(7) no
C10 C11 C12 C13 . . . . 0.3(7) no
C11 C12 C13 N2 . . . . 175.6(4) no
C11 C12 C13 C14 . . . . -2.5(7) no
N2 C13 C14 C9 . . . . -175.3(4) no
C12 C13 C14 C9 . . . . 2.7(7) no
